data_1507902
loop_
_publ_author_name
'Xu, Qiu-Lei'
'Li, Hong-Yan'
'Wang, Cheng-Cheng'
'Zhang, Song'
'Li, Tian-Yi'
'Jing, Yi-Ming'
'Zheng, You-Xuan'
'Huang, Wei'
'Zuo, Jing-Lin'
'You, Xiao-Zeng'

_publ_section_title
;
 Synthesis, structure, photophysical and electrochemical properties of
 series of new fac-triscyclometallated iridium complexes with carbazole or
 oxadiazole moieties
;
_journal_name_full
;
Inorganica Chimica Acta
;
_journal_page_first 50
_journal_page_last 57
_journal_paper_doi 10.1016/j.ica.2012.05.010
_journal_volume 391
_journal_year 2012
_chemical_formula_moiety 'C69 H66 Ir N9 O3, C2 H6 O, H2 O'
_chemical_formula_sum 'C71 H74 Cl0 Ir N9 O5'
_chemical_formula_weight 1325.59
_space_group_IT_number 2
_symmetry_cell_setting triclinic
_symmetry_space_group_name_Hall '-P 1'
_symmetry_space_group_name_H-M 'P -1'
_atom_sites_solution_hydrogens geom
_atom_sites_solution_primary direct
_atom_sites_solution_secondary difmap
_cell_angle_alpha 76.614(2)
_cell_angle_beta 78.801(2)
_cell_angle_gamma 62.855(2)
_cell_formula_units_Z 2
_cell_length_a 13.3786(14)
_cell_length_b 14.2595(15)
_cell_length_c 19.506(2)
_cell_measurement_temperature 293(2)
_cell_volume 3204.5(6)
_computing_cell_refinement 'Bruker SMART'
_computing_data_collection 'Bruker SMART'
_computing_data_reduction 'Brucker SAINT'
_computing_molecular_graphics 'Bruker SHELXTL'
_computing_publication_material 'Bruker SHELXTL'
_computing_structure_refinement 'SHELXL-97 (Sheldrick, 1997)'
_computing_structure_solution 'SHELXS-97 (Sheldrick, 1990)'
_diffrn_ambient_temperature 293(2)
_diffrn_measured_fraction_theta_full 0.978
_diffrn_measured_fraction_theta_max 0.978
_diffrn_radiation_monochromator graphite
_diffrn_radiation_source 'fine-focus sealed tube'
_diffrn_radiation_type MoK\a
_diffrn_radiation_wavelength 0.71073
_diffrn_reflns_av_R_equivalents 0.0521
_diffrn_reflns_av_sigmaI/netI 0.1361
_diffrn_reflns_limit_h_max 7
_diffrn_reflns_limit_h_min -16
_diffrn_reflns_limit_k_max 14
_diffrn_reflns_limit_k_min -17
_diffrn_reflns_limit_l_max 23
_diffrn_reflns_limit_l_min -24
_diffrn_reflns_number 17652
_diffrn_reflns_theta_full 26.00
_diffrn_reflns_theta_max 26.00
_diffrn_reflns_theta_min 1.63
_exptl_absorpt_coefficient_mu 2.141
_exptl_absorpt_correction_type none
_exptl_crystal_colour yellow
_exptl_crystal_density_diffrn 1.374
_exptl_crystal_density_method 'not measured'
_exptl_crystal_description block
_exptl_crystal_F_000 1360
_exptl_crystal_size_max 0.15
_exptl_crystal_size_mid 0.14
_exptl_crystal_size_min 0.13
_refine_diff_density_max 0.757
_refine_diff_density_min -0.725
_refine_diff_density_rms 0.117
_refine_ls_extinction_method none
_refine_ls_goodness_of_fit_ref 0.910
_refine_ls_hydrogen_treatment constr
_refine_ls_matrix_type full
_refine_ls_number_parameters 779
_refine_ls_number_reflns 12330
_refine_ls_number_restraints 0
_refine_ls_restrained_S_all 0.910
_refine_ls_R_factor_all 0.1152
_refine_ls_R_factor_gt 0.0628
_refine_ls_shift/su_max 0.000
_refine_ls_shift/su_mean 0.000
_refine_ls_structure_factor_coef Fsqd
_refine_ls_weighting_details 'calc w=1/[\s^2^(Fo^2^)+(0.0518P)^2^+0.0000P] where P=(Fo^2^+2Fc^2^)/3'
_refine_ls_weighting_scheme calc
_refine_ls_wR_factor_gt 0.1165
_refine_ls_wR_factor_ref 0.1350
_reflns_number_gt 7595
_reflns_number_total 12330
_reflns_threshold_expression >2sigma(I)
_cod_data_source_file ICA-2012-391-50-57.cif
_cod_data_source_block 2101203e_0m
_cod_database_code 1507902

loop_
_symmetry_equiv_pos_as_xyz
'x, y, z'
'-x, -y, -z'

loop_
_atom_site_label
_atom_site_type_symbol
_atom_site_fract_x
_atom_site_fract_y
_atom_site_fract_z
_atom_site_U_iso_or_equiv
_atom_site_adp_type
_atom_site_occupancy
_atom_site_symmetry_multiplicity
_atom_site_calc_flag
_atom_site_refinement_flags
Ir1 Ir -0.02130(3) 0.28962(2) 0.204040(16) 0.04368(11) Uani 1 1 d .
C1 C 0.1343(6) 0.1857(6) 0.1736(4) 0.0455(19) Uani 1 1 d .
C2 C -0.0062(6) 0.2230(5) 0.3059(4) 0.0438(19) Uani 1 1 d .
C3 C 0.0294(6) 0.3977(6) 0.2108(3) 0.0431(18) Uani 1 1 d .
C4 C -0.2817(7) 0.4211(7) 0.2369(4) 0.061(2) Uani 1 1 d .
H44A H -0.2877 0.3628 0.2279 0.073 Uiso 1 1 calc R
C5 C -0.0517(7) 0.4918(6) 0.2350(4) 0.0456(19) Uani 1 1 d .
C6 C -0.1679(7) 0.5024(6) 0.2444(4) 0.0466(19) Uani 1 1 d .
C7 C -0.3785(8) 0.5067(8) 0.2557(5) 0.075(3) Uani 1 1 d .
H74A H -0.4487 0.5068 0.2585 0.090 Uiso 1 1 calc R
C8 C -0.3697(8) 0.5919(7) 0.2703(5) 0.076(3) Uani 1 1 d .
H59A H -0.4338 0.6506 0.2839 0.091 Uiso 1 1 calc R
C9 C -0.2639(7) 0.5889(7) 0.2646(4) 0.059(2) Uani 1 1 d .
H55A H -0.2571 0.6463 0.2745 0.071 Uiso 1 1 calc R
C10 C -0.0245(7) 0.5702(6) 0.2482(4) 0.053(2) Uani 1 1 d .
H33A H -0.0806 0.6300 0.2662 0.063 Uiso 1 1 calc R
C11 C 0.0840(8) 0.5579(7) 0.2346(4) 0.059(2) Uani 1 1 d .
H22A H 0.1028 0.6088 0.2437 0.070 Uiso 1 1 calc R
C12 C 0.1662(7) 0.4690(7) 0.2071(4) 0.053(2) Uani 1 1 d .
C13 C 0.1404(7) 0.3894(6) 0.1957(4) 0.052(2) Uani 1 1 d .
H29A H 0.1975 0.3300 0.1779 0.062 Uiso 1 1 calc R
C14 C -0.1014(7) 0.4153(6) 0.0571(4) 0.057(2) Uani 1 1 d .
H12A H -0.1678 0.4553 0.0829 0.068 Uiso 1 1 calc R
C15 C 0.8063(10) 0.1608(10) -0.0695(7) 0.101(4) Uani 1 1 d .
C16 C 0.2168(7) 0.1099(6) 0.2174(4) 0.049(2) Uani 1 1 d .
H16A H 0.1981 0.1015 0.2662 0.059 Uiso 1 1 calc R
C17 C 0.0284(6) 0.2530(6) 0.3566(4) 0.049(2) Uani 1 1 d .
H17A H 0.0353 0.3169 0.3458 0.059 Uiso 1 1 calc R
C18 C 0.4686(7) -0.1031(6) 0.3416(5) 0.056(2) Uani 1 1 d .
C19 C 0.2810(7) 0.4602(7) 0.1856(4) 0.055(2) Uani 1 1 d .
C20 C 0.3565(7) 0.0570(7) 0.1181(4) 0.060(2) Uani 1 1 d .
H20A H 0.4294 0.0148 0.1001 0.072 Uiso 1 1 calc R
C23 C -0.0598(6) 0.0981(6) 0.2727(4) 0.0480(19) Uani 1 1 d .
C24 C 0.0800(7) 0.2776(6) 0.0557(4) 0.0481(19) Uani 1 1 d .
C25 C 0.1543(7) 0.4270(6) 0.4996(4) 0.056(2) Uani 1 1 d .
C26 C 0.4065(7) -0.0268(6) 0.2392(4) 0.055(2) Uani 1 1 d .
C30 C 0.0448(8) 0.0941(6) 0.4398(4) 0.062(2) Uani 1 1 d .
H30A H 0.0631 0.0509 0.4834 0.075 Uiso 1 1 calc R
C31 C 0.1677(7) 0.1939(6) 0.0998(4) 0.050(2) Uani 1 1 d .
C32 C 0.0852(7) 0.2296(6) 0.4736(4) 0.053(2) Uani 1 1 d .
C34 C 0.3251(7) 0.0473(6) 0.1904(4) 0.051(2) Uani 1 1 d .
C36 C -0.0197(7) 0.1268(6) 0.3256(4) 0.050(2) Uani 1 1 d .
C37 C 0.1267(7) 0.3378(6) 0.5080(4) 0.054(2) Uani 1 1 d .
C38 C 0.5405(8) 0.3390(8) 0.0816(5) 0.068(3) Uani 1 1 d .
C39 C 0.4673(7) -0.1235(7) 0.4176(4) 0.057(2) Uani 1 1 d .
C40 C -0.0840(8) 0.0120(6) 0.2821(5) 0.066(2) Uani 1 1 d .
H40A H -0.0711 -0.0363 0.3242 0.079 Uiso 1 1 calc R
C41 C 0.0533(7) 0.1907(6) 0.4234(4) 0.053(2) Uani 1 1 d .
C42 C 0.5585(8) -0.2298(8) 0.5215(5) 0.077(3) Uani 1 1 d .
H42A H 0.6178 -0.2903 0.5415 0.092 Uiso 1 1 calc R
C43 C 0.3833(8) -0.0577(7) 0.4613(5) 0.069(3) Uani 1 1 d .
H43A H 0.3221 0.0008 0.4415 0.083 Uiso 1 1 calc R
C45 C 0.0092(8) 0.0631(6) 0.3913(4) 0.064(2) Uani 1 1 d .
H45A H 0.0042 -0.0017 0.4024 0.077 Uiso 1 1 calc R
C46 C 0.4770(8) -0.1620(7) 0.5655(5) 0.063(2) Uani 1 1 d .
C48 C 0.7008(10) 0.3191(9) -0.0008(6) 0.095(4) Uani 1 1 d .
H48A H 0.7499 0.3473 -0.0266 0.114 Uiso 1 1 calc R
C49 C 0.2769(8) 0.1310(7) 0.0730(4) 0.066(2) Uani 1 1 d .
H49A H 0.2967 0.1385 0.0243 0.079 Uiso 1 1 calc R
C50 C -0.0925(8) 0.4413(7) -0.0150(4) 0.064(2) Uani 1 1 d .
H50A H -0.1519 0.4976 -0.0378 0.077 Uiso 1 1 calc R
C51 C 0.6373(10) 0.1826(9) 0.0263(7) 0.108(4) Uani 1 1 d .
H51A H 0.6445 0.1166 0.0210 0.129 Uiso 1 1 calc R
C52 C 0.5549(8) -0.2109(7) 0.4496(5) 0.080(3) Uani 1 1 d .
H52A H 0.6124 -0.2577 0.4219 0.096 Uiso 1 1 calc R
C53 C 0.2282(7) 0.5887(7) 0.4797(5) 0.067(2) Uani 1 1 d .
C56 C 0.0050(9) 0.3830(7) -0.0527(5) 0.073(3) Uani 1 1 d .
H56A H 0.0127 0.3993 -0.1019 0.088 Uiso 1 1 calc R
C57 C -0.1231(7) 0.1557(7) 0.1615(5) 0.063(2) Uani 1 1 d .
H57A H -0.1367 0.2053 0.1200 0.076 Uiso 1 1 calc R
C58 C 0.4483(8) 0.4016(8) 0.1282(5) 0.066(3) Uani 1 1 d .
C60 C 0.1619(8) 0.4846(7) 0.4327(5) 0.075(3) Uani 1 1 d .
H60A H 0.1430 0.4698 0.3943 0.090 Uiso 1 1 calc R
C61 C 0.1794(8) 0.4543(7) 0.5547(5) 0.069(3) Uani 1 1 d .
H61A H 0.1728 0.4175 0.6001 0.083 Uiso 1 1 calc R
C62 C 0.6188(9) 0.3749(9) 0.0470(6) 0.085(3) Uani 1 1 d .
H62A H 0.6161 0.4373 0.0561 0.102 Uiso 1 1 calc R
C63 C 0.5521(9) 0.2416(10) 0.0721(6) 0.106(4) Uani 1 1 d .
H63A H 0.5011 0.2154 0.0972 0.127 Uiso 1 1 calc R
C64 C -0.1269(8) -0.0029(8) 0.2297(5) 0.079(3) Uani 1 1 d .
H64A H -0.1416 -0.0623 0.2356 0.095 Uiso 1 1 calc R
C65 C 0.1975(8) 0.5641(7) 0.4229(5) 0.081(3) Uani 1 1 d .
H65A H 0.2015 0.6026 0.3778 0.097 Uiso 1 1 calc R
C66 C 0.3941(9) 0.6242(10) 0.4211(7) 0.138(5) Uani 1 1 d .
H66A H 0.3861 0.6082 0.3778 0.207 Uiso 1 1 calc R
H66B H 0.4443 0.5602 0.4483 0.207 Uiso 1 1 calc R
H66C H 0.4245 0.6759 0.4102 0.207 Uiso 1 1 calc R
C67 C 0.2139(8) 0.5339(8) 0.5455(5) 0.073(3) Uani 1 1 d .
H67A H 0.2279 0.5508 0.5848 0.087 Uiso 1 1 calc R
C69 C 0.3877(8) -0.0764(7) 0.5326(5) 0.072(3) Uani 1 1 d .
H69A H 0.3292 -0.0303 0.5602 0.087 Uiso 1 1 calc R
C70 C 0.2794(9) 0.6691(8) 0.4635(6) 0.084(3) Uani 1 1 d .
C71 C -0.1488(8) 0.0710(8) 0.1674(5) 0.076(3) Uani 1 1 d .
H71A H -0.1795 0.0634 0.1313 0.091 Uiso 1 1 calc R
C72 C 0.0928(8) 0.2995(7) -0.0178(4) 0.065(2) Uani 1 1 d .
H72A H 0.1593 0.2588 -0.0432 0.078 Uiso 1 1 calc R
C73 C 0.2043(10) 0.7731(9) 0.4195(7) 0.126(5) Uani 1 1 d .
H73A H 0.1960 0.7584 0.3758 0.189 Uiso 1 1 calc R
H73B H 0.2382 0.8220 0.4095 0.189 Uiso 1 1 calc R
H73C H 0.1314 0.8041 0.4454 0.189 Uiso 1 1 calc R
C75 C 0.4812(10) -0.1864(9) 0.6450(5) 0.086(3) Uani 1 1 d .
C76 C 0.4419(15) -0.2677(12) 0.6762(6) 0.176(8) Uani 1 1 d .
H76A H 0.4855 -0.3297 0.6538 0.264 Uiso 1 1 calc R
H76B H 0.3637 -0.2406 0.6694 0.264 Uiso 1 1 calc R
H76C H 0.4504 -0.2866 0.7259 0.264 Uiso 1 1 calc R
C77 C 0.2926(11) 0.6954(10) 0.5312(6) 0.129(5) Uani 1 1 d .
H77A H 0.3413 0.6313 0.5592 0.193 Uiso 1 1 calc R
H77B H 0.2200 0.7259 0.5576 0.193 Uiso 1 1 calc R
H77C H 0.3249 0.7457 0.5198 0.193 Uiso 1 1 calc R
C78 C 0.7134(9) 0.2228(9) -0.0123(6) 0.088(3) Uani 1 1 d .
C79 C 0.6002(11) -0.2232(11) 0.6624(6) 0.140(5) Uani 1 1 d .
H79A H 0.6017 -0.2388 0.7129 0.210 Uiso 1 1 calc R
H79B H 0.6245 -0.1678 0.6430 0.210 Uiso 1 1 calc R
H79C H 0.6499 -0.2863 0.6423 0.210 Uiso 1 1 calc R
C80 C 0.4129(12) -0.0867(11) 0.6781(6) 0.144(5) Uani 1 1 d .
H80A H 0.4166 -0.1045 0.7284 0.215 Uiso 1 1 calc R
H80B H 0.3357 -0.0569 0.6684 0.215 Uiso 1 1 calc R
H80C H 0.4430 -0.0355 0.6586 0.215 Uiso 1 1 calc R
C100 C 0.3751(17) 0.3436(13) 0.9322(9) 0.222(10) Uani 1 1 d .
H10A H 0.4281 0.3683 0.9382 0.333 Uiso 1 1 calc R
H10B H 0.3321 0.3351 0.9767 0.333 Uiso 1 1 calc R
H10C H 0.3250 0.3948 0.8982 0.333 Uiso 1 1 calc R
C101 C 0.4384(18) 0.2367(18) 0.9058(11) 0.216(10) Uani 1 1 d .
H10D H 0.4834 0.2455 0.8615 0.259 Uiso 1 1 calc R
H10E H 0.4897 0.1857 0.9400 0.259 Uiso 1 1 calc R
C110 C 0.9025(11) 0.1930(11) -0.0861(9) 0.174(7) Uani 1 1 d .
H11D H 0.9590 0.1511 -0.1192 0.261 Uiso 1 1 calc R
H11E H 0.9350 0.1810 -0.0434 0.261 Uiso 1 1 calc R
H11F H 0.8747 0.2673 -0.1064 0.261 Uiso 1 1 calc R
C111 C 0.7530(14) 0.1833(12) -0.1367(8) 0.184(7) Uani 1 1 d .
H11G H 0.7550 0.1187 -0.1450 0.276 Uiso 1 1 calc R
H11H H 0.7942 0.2096 -0.1759 0.276 Uiso 1 1 calc R
H11I H 0.6761 0.2359 -0.1319 0.276 Uiso 1 1 calc R
C112 C 0.8512(11) 0.0415(10) -0.0425(8) 0.158(6) Uani 1 1 d .
H11A H 0.7898 0.0245 -0.0199 0.237 Uiso 1 1 calc R
H11B H 0.9044 0.0213 -0.0091 0.237 Uiso 1 1 calc R
H11C H 0.8879 0.0033 -0.0816 0.237 Uiso 1 1 calc R
N1 N -0.1781(5) 0.4180(5) 0.2310(3) 0.0495(16) Uani 1 1 d .
N2 N -0.0177(6) 0.3338(5) 0.0926(3) 0.0494(17) Uani 1 1 d .
N3 N -0.0797(5) 0.1710(5) 0.2120(3) 0.0489(16) Uani 1 1 d .
N4 N 0.4365(7) 0.4761(7) 0.1592(5) 0.091(3) Uani 1 1 d .
H3A H 0.4863 0.4992 0.1574 0.109 Uiso 1 1 calc R
N5 N 0.1065(6) 0.1923(6) 0.5378(3) 0.066(2) Uani 1 1 d .
H5D H 0.1045 0.1346 0.5623 0.080 Uiso 1 1 calc R
N6 N 0.1336(6) 0.2623(6) 0.5606(3) 0.070(2) Uani 1 1 d .
H6A H 0.1516 0.2563 0.6019 0.084 Uiso 1 1 calc R
N7 N 0.5477(6) -0.1454(6) 0.2954(4) 0.077(2) Uani 1 1 d .
H7A H 0.6138 -0.1953 0.3033 0.092 Uiso 1 1 calc R
N8 N 0.5079(7) -0.0962(6) 0.2289(4) 0.082(2) Uani 1 1 d .
H8A H 0.5452 -0.1103 0.1885 0.099 Uiso 1 1 calc R
N9 N 0.3302(7) 0.5136(6) 0.1963(4) 0.082(2) Uani 1 1 d .
H2A H 0.3024 0.5634 0.2217 0.099 Uiso 1 1 calc R
O O 0.2096(5) 0.1971(5) 0.6988(3) 0.093(2) Uani 1 1 d .
H0B H 0.1930 0.1545 0.6845 0.112 Uiso 1 1 d R
H0A H 0.1635 0.2186 0.7346 0.139 Uiso 1 1 d R
O1 O 0.3755(4) -0.0278(4) 0.3103(3) 0.0558(14) Uani 1 1 d .
O2 O 0.0976(5) 0.3221(4) 0.4508(3) 0.0581(15) Uani 1 1 d .
O3 O 0.3519(5) 0.3860(5) 0.1434(3) 0.0643(16) Uani 1 1 d .
O4 O 0.3624(9) 0.1934(9) 0.8948(5) 0.167(4) Uani 1 1 d .
H4A H 0.3170 0.2375 0.8649 0.201 Uiso 1 1 d R

loop_
_atom_site_aniso_label
_atom_site_aniso_U_11
_atom_site_aniso_U_22
_atom_site_aniso_U_33
_atom_site_aniso_U_23
_atom_site_aniso_U_13
_atom_site_aniso_U_12
Ir1 0.0464(2) 0.04052(18) 0.03909(17) 0.00030(12) -0.00283(13) -0.01826(14)
C1 0.046(5) 0.047(5) 0.043(4) -0.004(4) -0.001(4) -0.023(4)
C2 0.035(5) 0.038(4) 0.048(5) -0.013(4) 0.016(4) -0.011(4)
C3 0.045(5) 0.044(5) 0.033(4) -0.003(3) -0.003(4) -0.015(4)
C4 0.053(6) 0.056(6) 0.071(6) -0.008(5) 0.006(5) -0.028(5)
C5 0.059(5) 0.042(5) 0.032(4) 0.004(3) -0.010(4) -0.021(4)
C6 0.048(5) 0.035(4) 0.045(4) 0.001(4) 0.000(4) -0.012(4)
C7 0.054(6) 0.076(7) 0.088(7) -0.013(6) 0.002(5) -0.025(6)
C8 0.052(6) 0.061(6) 0.107(8) -0.031(6) 0.003(6) -0.014(5)
C9 0.063(6) 0.057(6) 0.060(5) -0.010(4) -0.003(5) -0.030(5)
C10 0.059(6) 0.048(5) 0.048(5) -0.005(4) -0.005(4) -0.023(4)
C11 0.067(6) 0.072(6) 0.046(5) -0.003(4) -0.009(5) -0.040(6)
C12 0.048(5) 0.057(5) 0.049(5) 0.001(4) -0.010(4) -0.021(5)
C13 0.048(5) 0.058(5) 0.051(5) 0.005(4) -0.011(4) -0.028(4)
C14 0.059(6) 0.051(5) 0.053(5) -0.002(4) -0.012(4) -0.018(5)
C15 0.076(8) 0.104(10) 0.113(10) -0.036(8) 0.020(8) -0.034(8)
C16 0.051(5) 0.043(5) 0.045(4) -0.006(4) -0.006(4) -0.014(4)
C17 0.058(5) 0.040(4) 0.039(4) -0.003(4) 0.002(4) -0.017(4)
C18 0.038(5) 0.050(5) 0.063(6) -0.011(4) -0.004(5) -0.004(4)
C19 0.055(6) 0.053(5) 0.057(5) -0.004(4) -0.015(5) -0.021(5)
C20 0.056(6) 0.070(6) 0.045(5) -0.017(4) 0.013(4) -0.022(5)
C23 0.043(5) 0.046(5) 0.049(5) -0.006(4) 0.008(4) -0.019(4)
C24 0.055(5) 0.054(5) 0.044(5) -0.009(4) -0.006(4) -0.031(5)
C25 0.054(6) 0.053(5) 0.052(5) 0.000(4) -0.019(4) -0.014(4)
C26 0.055(6) 0.052(5) 0.043(5) -0.013(4) 0.009(4) -0.012(5)
C30 0.088(7) 0.052(5) 0.040(5) 0.009(4) 0.008(5) -0.038(5)
C31 0.059(6) 0.060(5) 0.038(4) -0.002(4) -0.011(4) -0.032(5)
C32 0.059(6) 0.060(5) 0.038(4) 0.009(4) -0.017(4) -0.027(5)
C34 0.048(5) 0.049(5) 0.049(5) -0.003(4) -0.010(4) -0.014(4)
C36 0.051(5) 0.044(5) 0.051(5) -0.003(4) 0.001(4) -0.022(4)
C37 0.046(5) 0.053(5) 0.050(5) -0.007(4) -0.003(4) -0.011(4)
C38 0.062(7) 0.065(6) 0.084(7) -0.019(5) -0.007(6) -0.031(6)
C39 0.050(6) 0.056(5) 0.053(5) -0.003(4) -0.007(4) -0.013(5)
C40 0.089(7) 0.048(5) 0.066(6) -0.006(4) 0.000(5) -0.038(5)
C41 0.059(6) 0.051(5) 0.044(5) -0.004(4) -0.008(4) -0.021(4)
C42 0.055(6) 0.081(7) 0.063(6) 0.010(5) -0.016(5) -0.009(5)
C43 0.057(6) 0.054(5) 0.067(6) -0.003(5) -0.006(5) -0.003(5)
C45 0.078(7) 0.044(5) 0.061(6) -0.002(4) 0.004(5) -0.025(5)
C46 0.064(6) 0.060(6) 0.061(6) 0.006(5) -0.003(5) -0.032(5)
C48 0.092(9) 0.096(9) 0.123(10) -0.008(7) -0.007(8) -0.068(8)
C49 0.061(6) 0.069(6) 0.046(5) -0.008(5) 0.002(5) -0.014(5)
C50 0.066(7) 0.080(7) 0.048(5) 0.008(5) -0.025(5) -0.035(6)
C51 0.107(10) 0.094(9) 0.143(11) -0.044(8) 0.022(9) -0.064(8)
C52 0.054(6) 0.075(7) 0.062(6) -0.013(5) 0.000(5) 0.012(5)
C53 0.045(5) 0.059(6) 0.085(7) -0.022(5) -0.006(5) -0.007(5)
C56 0.092(8) 0.076(7) 0.048(5) 0.007(5) -0.020(6) -0.036(6)
C57 0.069(6) 0.063(6) 0.060(6) -0.017(5) 0.004(5) -0.031(5)
C58 0.068(7) 0.065(6) 0.076(7) -0.007(5) -0.018(6) -0.035(6)
C60 0.096(8) 0.071(6) 0.068(6) 0.005(5) -0.036(6) -0.042(6)
C61 0.066(6) 0.073(6) 0.052(5) -0.003(5) -0.008(5) -0.019(5)
C62 0.075(8) 0.085(8) 0.104(8) -0.023(6) 0.013(7) -0.047(7)
C63 0.078(8) 0.110(10) 0.135(11) -0.044(8) 0.039(8) -0.054(8)
C64 0.091(8) 0.073(7) 0.088(7) -0.027(6) 0.015(6) -0.051(6)
C65 0.089(8) 0.066(6) 0.079(7) 0.013(5) -0.020(6) -0.034(6)
C66 0.079(9) 0.140(11) 0.209(15) -0.077(11) 0.065(9) -0.068(9)
C67 0.073(7) 0.075(7) 0.074(7) -0.022(6) -0.002(6) -0.033(6)
C69 0.068(7) 0.068(6) 0.061(6) -0.013(5) 0.003(5) -0.015(6)
C70 0.080(8) 0.076(7) 0.103(8) -0.015(6) -0.009(7) -0.040(7)
C71 0.074(7) 0.077(7) 0.083(7) -0.018(6) -0.001(6) -0.038(6)
C72 0.066(6) 0.073(6) 0.047(5) -0.004(5) -0.002(5) -0.025(5)
C73 0.120(11) 0.082(8) 0.174(13) 0.003(8) -0.012(10) -0.053(8)
C75 0.105(9) 0.094(8) 0.062(6) -0.001(6) -0.006(6) -0.051(8)
C76 0.32(2) 0.211(16) 0.068(8) 0.024(9) -0.029(11) -0.196(18)
C77 0.166(14) 0.130(11) 0.139(12) -0.026(9) -0.019(10) -0.102(11)
C78 0.064(7) 0.088(8) 0.122(9) -0.014(7) -0.007(7) -0.044(7)
C79 0.125(12) 0.186(14) 0.084(9) -0.016(9) -0.043(9) -0.036(11)
C80 0.162(14) 0.178(14) 0.078(8) -0.045(9) 0.002(9) -0.057(12)
C100 0.26(2) 0.140(15) 0.200(18) -0.084(14) -0.060(17) 0.009(15)
C101 0.22(3) 0.27(3) 0.22(2) -0.052(19) -0.049(18) -0.15(2)
C110 0.120(12) 0.139(13) 0.27(2) -0.088(13) 0.075(12) -0.074(11)
C111 0.172(17) 0.202(17) 0.129(13) -0.055(12) -0.008(12) -0.029(14)
C112 0.125(12) 0.092(10) 0.225(17) -0.063(11) 0.050(11) -0.030(9)
N1 0.050(4) 0.045(4) 0.047(4) 0.004(3) -0.001(3) -0.021(3)
N2 0.055(5) 0.045(4) 0.043(4) 0.004(3) -0.015(4) -0.018(4)
N3 0.050(4) 0.049(4) 0.049(4) -0.013(3) 0.001(3) -0.022(3)
N4 0.055(6) 0.113(7) 0.121(7) -0.040(6) 0.003(5) -0.046(6)
N5 0.079(6) 0.069(5) 0.053(4) 0.003(4) -0.014(4) -0.036(4)
N6 0.080(6) 0.091(6) 0.037(4) 0.008(4) -0.021(4) -0.040(5)
N7 0.049(5) 0.072(5) 0.072(5) -0.015(4) -0.016(4) 0.010(4)
N8 0.064(6) 0.096(6) 0.054(5) -0.024(4) -0.003(4) -0.003(5)
N9 0.067(6) 0.080(6) 0.118(7) -0.048(5) 0.000(5) -0.035(5)
O 0.084(5) 0.093(5) 0.086(5) -0.018(4) -0.005(4) -0.024(4)
O1 0.045(3) 0.056(3) 0.051(3) 0.000(3) -0.008(3) -0.011(3)
O2 0.065(4) 0.060(4) 0.048(3) -0.003(3) -0.008(3) -0.027(3)
O3 0.055(4) 0.082(4) 0.067(4) -0.010(3) -0.004(3) -0.041(4)
O4 0.134(9) 0.191(10) 0.110(7) -0.049(7) 0.025(6) -0.016(8)

loop_
_atom_type_symbol
_atom_type_description
_atom_type_scat_dispersion_real
_atom_type_scat_dispersion_imag
_atom_type_scat_source
C C 0.0033 0.0016 'International Tables Vol C Tables 4.2.6.8 and 6.1.1.4'
H H 0.0000 0.0000 'International Tables Vol C Tables 4.2.6.8 and 6.1.1.4'
Ir Ir -1.4442 7.9887 'International Tables Vol C Tables 4.2.6.8 and 6.1.1.4'
N N 0.0061 0.0033 'International Tables Vol C Tables 4.2.6.8 and 6.1.1.4'
O O 0.0106 0.0060 'International Tables Vol C Tables 4.2.6.8 and 6.1.1.4'
Cl Cl 0.1484 0.1585 'International Tables Vol C Tables 4.2.6.8 and 6.1.1.4'

loop_
_geom_angle_atom_site_label_1
_geom_angle_atom_site_label_2
_geom_angle_atom_site_label_3
_geom_angle
C3 Ir1 C2 93.9(3)
C3 Ir1 C1 93.3(3)
C2 Ir1 C1 92.3(3)
C3 Ir1 N2 91.3(2)
C2 Ir1 N2 170.2(3)
C1 Ir1 N2 79.1(3)
C3 Ir1 N3 172.2(3)
C2 Ir1 N3 78.7(3)
C1 Ir1 N3 89.4(3)
N2 Ir1 N3 96.3(2)
C3 Ir1 N1 78.9(3)
C2 Ir1 N1 91.4(2)
C1 Ir1 N1 171.5(3)
N2 Ir1 N1 97.8(2)
N3 Ir1 N1 98.8(2)
C16 C1 C31 116.2(7)
C16 C1 Ir1 127.1(6)
C31 C1 Ir1 116.6(6)
C17 C2 C36 116.8(7)
C17 C2 Ir1 127.4(5)
C36 C2 Ir1 115.3(5)
C5 C3 C13 115.4(7)
C5 C3 Ir1 117.6(6)
C13 C3 Ir1 127.0(6)
N1 C4 C7 122.8(8)
N1 C4 H44A 118.6
C7 C4 H44A 118.6
C3 C5 C10 123.0(7)
C3 C5 C6 114.2(7)
C10 C5 C6 122.8(7)
N1 C6 C9 119.1(7)
N1 C6 C5 114.9(7)
C9 C6 C5 126.0(7)
C8 C7 C4 118.8(9)
C8 C7 H74A 120.6
C4 C7 H74A 120.6
C7 C8 C9 118.6(9)
C7 C8 H59A 120.7
C9 C8 H59A 120.7
C8 C9 C6 121.4(8)
C8 C9 H55A 119.3
C6 C9 H55A 119.3
C11 C10 C5 119.7(8)
C11 C10 H33A 120.2
C5 C10 H33A 120.2
C10 C11 C12 119.4(8)
C10 C11 H22A 120.3
C12 C11 H22A 120.3
C11 C12 C13 121.2(8)
C11 C12 C19 119.9(8)
C13 C12 C19 118.9(8)
C12 C13 C3 121.2(8)
C12 C13 H29A 119.4
C3 C13 H29A 119.4
N2 C14 C50 122.7(8)
N2 C14 H12A 118.6
C50 C14 H12A 118.6
C110 C15 C111 109.2(12)
C110 C15 C112 109.7(11)
C111 C15 C112 107.6(12)
C110 C15 C78 111.9(10)
C111 C15 C78 109.2(10)
C112 C15 C78 109.2(10)
C34 C16 C1 122.2(7)
C34 C16 H16A 118.9
C1 C16 H16A 118.9
C2 C17 C41 122.6(7)
C2 C17 H17A 118.7
C41 C17 H17A 118.7
N7 C18 O1 110.5(7)
N7 C18 C39 129.3(8)
O1 C18 C39 120.2(8)
N9 C19 O3 110.1(8)
N9 C19 C12 131.8(9)
O3 C19 C12 117.9(8)
C34 C20 C49 118.6(8)
C34 C20 H20A 120.7
C49 C20 H20A 120.7
N3 C23 C40 121.1(7)
N3 C23 C36 113.0(6)
C40 C23 C36 125.8(7)
N2 C24 C72 120.7(7)
N2 C24 C31 114.4(7)
C72 C24 C31 124.9(8)
C61 C25 C60 117.7(8)
C61 C25 C37 122.8(8)
C60 C25 C37 119.4(8)
N8 C26 O1 109.6(7)
N8 C26 C34 131.7(8)
O1 C26 C34 118.7(7)
C45 C30 C41 119.7(7)
C45 C30 H30A 120.2
C41 C30 H30A 120.2
C49 C31 C1 121.4(7)
C49 C31 C24 124.0(7)
C1 C31 C24 114.5(7)
N5 C32 O2 111.2(7)
N5 C32 C41 131.6(8)
O2 C32 C41 117.2(6)
C16 C34 C20 120.9(7)
C16 C34 C26 118.9(7)
C20 C34 C26 120.2(8)
C45 C36 C2 120.2(7)
C45 C36 C23 123.5(7)
C2 C36 C23 116.3(7)
N6 C37 O2 111.4(7)
N6 C37 C25 130.9(8)
O2 C37 C25 117.5(7)
C62 C38 C63 119.0(10)
C62 C38 C58 120.3(9)
C63 C38 C58 120.6(9)
C43 C39 C52 117.0(8)
C43 C39 C18 123.2(8)
C52 C39 C18 119.7(8)
C64 C40 C23 120.2(8)
C64 C40 H40A 119.9
C23 C40 H40A 119.9
C30 C41 C17 119.1(7)
C30 C41 C32 122.0(7)
C17 C41 C32 118.9(7)
C52 C42 C46 122.4(8)
C52 C42 H42A 118.8
C46 C42 H42A 118.8
C69 C43 C39 121.7(8)
C69 C43 H43A 119.2
C39 C43 H43A 119.2
C30 C45 C36 121.5(8)
C30 C45 H45A 119.3
C36 C45 H45A 119.3
C42 C46 C69 115.6(8)
C42 C46 C75 121.3(9)
C69 C46 C75 122.8(9)
C62 C48 C78 122.3(10)
C62 C48 H48A 118.9
C78 C48 H48A 118.9
C20 C49 C31 120.8(8)
C20 C49 H49A 119.6
C31 C49 H49A 119.6
C56 C50 C14 118.7(8)
C56 C50 H50A 120.7
C14 C50 H50A 120.7
C63 C51 C78 119.3(11)
C63 C51 H51A 120.3
C78 C51 H51A 120.3
C42 C52 C39 121.0(9)
C42 C52 H52A 119.5
C39 C52 H52A 119.5
C67 C53 C65 116.2(9)
C67 C53 C70 124.8(9)
C65 C53 C70 118.9(9)
C50 C56 C72 119.9(8)
C50 C56 H56A 120.0
C72 C56 H56A 120.0
N3 C57 C71 124.0(8)
N3 C57 H57A 118.0
C71 C57 H57A 118.0
N4 C58 O3 109.4(9)
N4 C58 C38 131.0(9)
O3 C58 C38 119.7(8)
C65 C60 C25 120.0(8)
C65 C60 H60A 120.0
C25 C60 H60A 120.0
C25 C61 C67 122.6(9)
C25 C61 H61A 118.7
C67 C61 H61A 118.7
C48 C62 C38 119.8(10)
C48 C62 H62A 120.1
C38 C62 H62A 120.1
C51 C63 C38 121.4(10)
C51 C63 H63A 119.3
C38 C63 H63A 119.3
C40 C64 C71 119.8(9)
C40 C64 H64A 120.1
C71 C64 H64A 120.1
C60 C65 C53 121.9(9)
C60 C65 H65A 119.0
C53 C65 H65A 119.0
C70 C66 H66A 109.5
C70 C66 H66B 109.5
H66A C66 H66B 109.5
C70 C66 H66C 109.5
H66A C66 H66C 109.5
H66B C66 H66C 109.5
C53 C67 C61 121.4(9)
C53 C67 H67A 119.3
C61 C67 H67A 119.3
C43 C69 C46 122.1(9)
C43 C69 H69A 118.9
C46 C69 H69A 118.9
C77 C70 C66 109.1(10)
C77 C70 C73 108.1(10)
C66 C70 C73 107.5(10)
C77 C70 C53 111.0(9)
C66 C70 C53 110.2(9)
C73 C70 C53 110.8(9)
C57 C71 C64 117.1(9)
C57 C71 H71A 121.4
C64 C71 H71A 121.4
C56 C72 C24 119.0(9)
C56 C72 H72A 120.5
C24 C72 H72A 120.5
C70 C73 H73A 109.5
C70 C73 H73B 109.5
H73A C73 H73B 109.5
C70 C73 H73C 109.5
H73A C73 H73C 109.5
H73B C73 H73C 109.5
C76 C75 C80 110.9(12)
C76 C75 C79 110.1(11)
C80 C75 C79 104.1(10)
C76 C75 C46 110.1(9)
C80 C75 C46 111.2(9)
C79 C75 C46 110.4(9)
C75 C76 H76A 109.5
C75 C76 H76B 109.5
H76A C76 H76B 109.5
C75 C76 H76C 109.5
H76A C76 H76C 109.5
H76B C76 H76C 109.5
C70 C77 H77A 109.5
C70 C77 H77B 109.5
H77A C77 H77B 109.5
C70 C77 H77C 109.5
H77A C77 H77C 109.5
H77B C77 H77C 109.5
C48 C78 C51 117.9(11)
C48 C78 C15 121.7(10)
C51 C78 C15 120.3(10)
C75 C79 H79A 109.5
C75 C79 H79B 109.5
H79A C79 H79B 109.5
C75 C79 H79C 109.5
H79A C79 H79C 109.5
H79B C79 H79C 109.5
C75 C80 H80A 109.5
C75 C80 H80B 109.5
H80A C80 H80B 109.5
C75 C80 H80C 109.5
H80A C80 H80C 109.5
H80B C80 H80C 109.5
C101 C100 H10A 109.5
C101 C100 H10B 109.5
H10A C100 H10B 109.5
C101 C100 H10C 109.5
H10A C100 H10C 109.5
H10B C100 H10C 109.5
O4 C101 C100 112.9(19)
O4 C101 H10D 109.0
C100 C101 H10D 109.0
O4 C101 H10E 109.0
C100 C101 H10E 109.0
H10D C101 H10E 107.8
C15 C110 H11D 109.5
C15 C110 H11E 109.5
H11D C110 H11E 109.5
C15 C110 H11F 109.5
H11D C110 H11F 109.5
H11E C110 H11F 109.5
C15 C111 H11G 109.5
C15 C111 H11H 109.5
H11G C111 H11H 109.5
C15 C111 H11I 109.5
H11G C111 H11I 109.5
H11H C111 H11I 109.5
C15 C112 H11A 109.5
C15 C112 H11B 109.5
H11A C112 H11B 109.5
C15 C112 H11C 109.5
H11A C112 H11C 109.5
H11B C112 H11C 109.5
C4 N1 C6 119.2(7)
C4 N1 Ir1 126.7(6)
C6 N1 Ir1 114.1(5)
C24 N2 C14 118.9(7)
C24 N2 Ir1 115.4(5)
C14 N2 Ir1 125.6(6)
C57 N3 C23 117.9(7)
C57 N3 Ir1 126.8(5)
C23 N3 Ir1 115.0(5)
C58 N4 N9 108.7(8)
C58 N4 H3A 125.7
N9 N4 H3A 125.7
C32 N5 N6 107.1(7)
C32 N5 H5D 126.5
N6 N5 H5D 126.5
C37 N6 N5 106.7(6)
C37 N6 H6A 126.6
N5 N6 H6A 126.6
C18 N7 N8 107.4(7)
C18 N7 H7A 126.3
N8 N7 H7A 126.3
C26 N8 N7 107.5(7)
C26 N8 H8A 126.2
N7 N8 H8A 126.2
C19 N9 N4 107.2(8)
C19 N9 H2A 126.4
N4 N9 H2A 126.4
H0B O H0A 107.7
C18 O1 C26 105.0(6)
C37 O2 C32 103.7(6)
C19 O3 C58 104.6(7)
C101 O4 H4A 109.8

loop_
_geom_bond_atom_site_label_1
_geom_bond_atom_site_label_2
_geom_bond_distance
Ir1 C3 1.984(7)
Ir1 C2 1.999(7)
Ir1 C1 1.999(8)
Ir1 N2 2.116(6)
Ir1 N3 2.128(6)
Ir1 N1 2.131(6)
C1 C16 1.402(9)
C1 C31 1.415(10)
C2 C17 1.390(9)
C2 C36 1.420(9)
C3 C5 1.402(10)
C3 C13 1.411(10)
C4 N1 1.348(9)
C4 C7 1.371(11)
C4 H44A 0.9300
C5 C10 1.412(10)
C5 C6 1.470(10)
C6 N1 1.358(9)
C6 C9 1.381(10)
C7 C8 1.368(11)
C7 H74A 0.9300
C8 C9 1.380(11)
C8 H59A 0.9300
C9 H55A 0.9300
C10 C11 1.359(11)
C10 H33A 0.9300
C11 C12 1.385(11)
C11 H22A 0.9300
C12 C13 1.400(10)
C12 C19 1.466(11)
C13 H29A 0.9300
C14 N2 1.351(9)
C14 C50 1.365(10)
C14 H12A 0.9300
C15 C110 1.510(15)
C15 C111 1.514(16)
C15 C112 1.519(15)
C15 C78 1.576(15)
C16 C34 1.383(10)
C16 H16A 0.9300
C17 C41 1.400(9)
C17 H17A 0.9300
C18 N7 1.263(10)
C18 O1 1.359(8)
C18 C39 1.441(11)
C19 N9 1.281(9)
C19 O3 1.371(9)
C20 C34 1.385(10)
C20 C49 1.390(11)
C20 H20A 0.9300
C23 N3 1.361(9)
C23 C40 1.372(10)
C23 C36 1.458(10)
C24 N2 1.347(9)
C24 C72 1.389(10)
C24 C31 1.477(10)
C25 C61 1.367(11)
C25 C60 1.385(11)
C25 C37 1.445(11)
C26 N8 1.273(10)
C26 O1 1.367(8)
C26 C34 1.448(10)
C30 C45 1.369(11)
C30 C41 1.392(10)
C30 H30A 0.9300
C31 C49 1.392(11)
C32 N5 1.274(9)
C32 O2 1.366(8)
C32 C41 1.441(10)
C36 C45 1.397(10)
C37 N6 1.287(9)
C37 O2 1.347(9)
C38 C62 1.366(12)
C38 C63 1.378(13)
C38 C58 1.441(13)
C39 C43 1.380(11)
C39 C52 1.381(10)
C40 C64 1.362(11)
C40 H40A 0.9300
C42 C52 1.373(11)
C42 C46 1.385(12)
C42 H42A 0.9300
C43 C69 1.363(11)
C43 H43A 0.9300
C45 H45A 0.9300
C46 C69 1.391(11)
C46 C75 1.515(12)
C48 C62 1.364(14)
C48 C78 1.371(13)
C48 H48A 0.9300
C49 H49A 0.9300
C50 C56 1.363(12)
C50 H50A 0.9300
C51 C63 1.371(14)
C51 C78 1.403(13)
C51 H51A 0.9300
C52 H52A 0.9300
C53 C67 1.368(12)
C53 C65 1.416(12)
C53 C70 1.532(12)
C56 C72 1.385(11)
C56 H56A 0.9300
C57 N3 1.340(9)
C57 C71 1.375(11)
C57 H57A 0.9300
C58 N4 1.276(11)
C58 O3 1.373(10)
C60 C65 1.380(11)
C60 H60A 0.9300
C61 C67 1.373(11)
C61 H61A 0.9300
C62 H62A 0.9300
C63 H63A 0.9300
C64 C71 1.392(12)
C64 H64A 0.9300
C65 H65A 0.9300
C66 C70 1.519(14)
C66 H66A 0.9600
C66 H66B 0.9600
C66 H66C 0.9600
C67 H67A 0.9300
C69 H69A 0.9300
C70 C77 1.516(13)
C70 C73 1.527(13)
C71 H71A 0.9300
C72 H72A 0.9300
C73 H73A 0.9600
C73 H73B 0.9600
C73 H73C 0.9600
C75 C76 1.447(14)
C75 C80 1.511(14)
C75 C79 1.513(14)
C76 H76A 0.9600
C76 H76B 0.9600
C76 H76C 0.9600
C77 H77A 0.9600
C77 H77B 0.9600
C77 H77C 0.9600
C79 H79A 0.9600
C79 H79B 0.9600
C79 H79C 0.9600
C80 H80A 0.9600
C80 H80B 0.9600
C80 H80C 0.9600
C100 C101 1.52(2)
C100 H10A 0.9600
C100 H10B 0.9600
C100 H10C 0.9600
C101 O4 1.479(17)
C101 H10D 0.9700
C101 H10E 0.9700
C110 H11D 0.9600
C110 H11E 0.9600
C110 H11F 0.9600
C111 H11G 0.9600
C111 H11H 0.9600
C111 H11I 0.9600
C112 H11A 0.9600
C112 H11B 0.9600
C112 H11C 0.9600
N4 N9 1.385(10)
N4 H3A 0.8600
N5 N6 1.388(8)
N5 H5D 0.8600
N6 H6A 0.8600
N7 N8 1.402(9)
N7 H7A 0.8600
N8 H8A 0.8600
N9 H2A 0.8600
O H0B 0.8500
O H0A 0.8499
O4 H4A 0.8500

loop_
_geom_torsion_atom_site_label_1
_geom_torsion_atom_site_label_2
_geom_torsion_atom_site_label_3
_geom_torsion_atom_site_label_4
_geom_torsion
C3 Ir1 C1 C16 86.2(7)
C2 Ir1 C1 C16 -7.9(7)
N2 Ir1 C1 C16 176.9(7)
N3 Ir1 C1 C16 -86.5(7)
N1 Ir1 C1 C16 107.9(18)
C3 Ir1 C1 C31 -89.4(6)
C2 Ir1 C1 C31 176.6(6)
N2 Ir1 C1 C31 1.4(5)
N3 Ir1 C1 C31 97.9(6)
N1 Ir1 C1 C31 -68(2)
C3 Ir1 C2 C17 0.4(7)
C1 Ir1 C2 C17 93.8(7)
N2 Ir1 C2 C17 122.5(15)
N3 Ir1 C2 C17 -177.2(7)
N1 Ir1 C2 C17 -78.5(7)
C3 Ir1 C2 C36 -171.5(6)
C1 Ir1 C2 C36 -78.1(6)
N2 Ir1 C2 C36 -49.4(18)
N3 Ir1 C2 C36 10.9(5)
N1 Ir1 C2 C36 109.5(6)
C2 Ir1 C3 C5 -84.5(5)
C1 Ir1 C3 C5 -177.0(5)
N2 Ir1 C3 C5 103.8(5)
N3 Ir1 C3 C5 -67(2)
N1 Ir1 C3 C5 6.2(5)
C2 Ir1 C3 C13 93.6(6)
C1 Ir1 C3 C13 1.0(7)
N2 Ir1 C3 C13 -78.1(6)
N3 Ir1 C3 C13 111(2)
N1 Ir1 C3 C13 -175.8(7)
C13 C3 C5 C10 -4.2(10)
Ir1 C3 C5 C10 174.1(5)
C13 C3 C5 C6 175.0(6)
Ir1 C3 C5 C6 -6.8(8)
C3 C5 C6 N1 2.6(9)
C10 C5 C6 N1 -178.3(6)
C3 C5 C6 C9 -177.0(7)
C10 C5 C6 C9 2.1(11)
N1 C4 C7 C8 -1.1(14)
C4 C7 C8 C9 0.9(14)
C7 C8 C9 C6 0.1(14)
N1 C6 C9 C8 -1.0(12)
C5 C6 C9 C8 178.6(8)
C3 C5 C10 C11 2.8(11)
C6 C5 C10 C11 -176.3(7)
C5 C10 C11 C12 0.7(11)
C10 C11 C12 C13 -2.6(11)
C10 C11 C12 C19 174.0(7)
C11 C12 C13 C3 1.0(11)
C19 C12 C13 C3 -175.6(7)
C5 C3 C13 C12 2.3(10)
Ir1 C3 C13 C12 -175.8(5)
C31 C1 C16 C34 0.6(11)
Ir1 C1 C16 C34 -174.9(6)
C36 C2 C17 C41 2.3(11)
Ir1 C2 C17 C41 -169.5(6)
C11 C12 C19 N9 12.0(13)
C13 C12 C19 N9 -171.4(8)
C11 C12 C19 O3 -164.4(7)
C13 C12 C19 O3 12.2(10)
C16 C1 C31 C49 -0.8(11)
Ir1 C1 C31 C49 175.2(6)
C16 C1 C31 C24 -177.6(6)
Ir1 C1 C31 C24 -1.6(8)
N2 C24 C31 C49 -176.0(7)
C72 C24 C31 C49 4.1(12)
N2 C24 C31 C1 0.7(9)
C72 C24 C31 C1 -179.2(7)
C1 C16 C34 C20 -0.2(12)
C1 C16 C34 C26 178.1(7)
C49 C20 C34 C16 0.0(12)
C49 C20 C34 C26 -178.3(8)
N8 C26 C34 C16 176.0(9)
O1 C26 C34 C16 -3.9(11)
N8 C26 C34 C20 -5.7(15)
O1 C26 C34 C20 174.4(7)
C17 C2 C36 C45 -4.6(11)
Ir1 C2 C36 C45 168.2(6)
C17 C2 C36 C23 178.0(7)
Ir1 C2 C36 C23 -9.2(9)
N3 C23 C36 C45 -178.2(8)
C40 C23 C36 C45 6.2(13)
N3 C23 C36 C2 -0.9(10)
C40 C23 C36 C2 -176.5(8)
C61 C25 C37 N6 -10.1(15)
C60 C25 C37 N6 166.3(9)
C61 C25 C37 O2 176.6(8)
C60 C25 C37 O2 -7.0(12)
N7 C18 C39 C43 166.9(9)
O1 C18 C39 C43 -12.1(13)
N7 C18 C39 C52 -11.1(15)
O1 C18 C39 C52 169.8(8)
N3 C23 C40 C64 1.1(13)
C36 C23 C40 C64 176.3(8)
C45 C30 C41 C17 -1.8(13)
C45 C30 C41 C32 177.1(8)
C2 C17 C41 C30 0.9(12)
C2 C17 C41 C32 -178.1(7)
N5 C32 C41 C30 -2.7(15)
O2 C32 C41 C30 176.2(8)
N5 C32 C41 C17 176.2(9)
O2 C32 C41 C17 -4.9(11)
C52 C39 C43 C69 1.7(14)
C18 C39 C43 C69 -176.5(9)
C41 C30 C45 C36 -0.5(13)
C2 C36 C45 C30 3.8(13)
C23 C36 C45 C30 -179.0(8)
C52 C42 C46 C69 3.3(14)
C52 C42 C46 C75 178.3(9)
C34 C20 C49 C31 -0.2(13)
C1 C31 C49 C20 0.6(13)
C24 C31 C49 C20 177.1(7)
N2 C14 C50 C56 -0.4(13)
C46 C42 C52 C39 -1.5(16)
C43 C39 C52 C42 -1.1(14)
C18 C39 C52 C42 177.1(9)
C14 C50 C56 C72 -0.2(13)
C62 C38 C58 N4 -20.1(16)
C63 C38 C58 N4 159.0(11)
C62 C38 C58 O3 157.9(9)
C63 C38 C58 O3 -23.1(14)
C61 C25 C60 C65 2.1(14)
C37 C25 C60 C65 -174.5(8)
C60 C25 C61 C67 -1.6(14)
C37 C25 C61 C67 174.9(8)
C78 C48 C62 C38 -4.9(17)
C63 C38 C62 C48 5.8(16)
C58 C38 C62 C48 -175.2(9)
C78 C51 C63 C38 -0.8(19)
C62 C38 C63 C51 -3.0(17)
C58 C38 C63 C51 178.0(10)
C23 C40 C64 C71 -1.6(14)
C25 C60 C65 C53 0.7(15)
C67 C53 C65 C60 -3.9(14)
C70 C53 C65 C60 173.2(9)
C65 C53 C67 C61 4.5(14)
C70 C53 C67 C61 -172.5(9)
C25 C61 C67 C53 -1.9(15)
C39 C43 C69 C46 0.3(15)
C42 C46 C69 C43 -2.7(14)
C75 C46 C69 C43 -177.6(9)
C67 C53 C70 C77 -10.3(14)
C65 C53 C70 C77 172.7(9)
C67 C53 C70 C66 110.7(12)
C65 C53 C70 C66 -66.2(12)
C67 C53 C70 C73 -130.4(11)
C65 C53 C70 C73 52.7(13)
N3 C57 C71 C64 -0.5(14)
C40 C64 C71 C57 1.3(14)
C50 C56 C72 C24 -0.8(13)
N2 C24 C72 C56 2.4(12)
C31 C24 C72 C56 -177.6(7)
C42 C46 C75 C76 -77.5(14)
C69 C46 C75 C76 97.1(13)
C42 C46 C75 C80 159.2(10)
C69 C46 C75 C80 -26.2(14)
C42 C46 C75 C79 44.2(13)
C69 C46 C75 C79 -141.2(10)
C62 C48 C78 C51 1.0(17)
C62 C48 C78 C15 178.1(11)
C63 C51 C78 C48 1.8(18)
C63 C51 C78 C15 -175.3(11)
C110 C15 C78 C48 23.0(16)
C111 C15 C78 C48 -98.0(13)
C112 C15 C78 C48 144.6(11)
C110 C15 C78 C51 -160.0(12)
C111 C15 C78 C51 79.0(15)
C112 C15 C78 C51 -38.3(15)
C7 C4 N1 C6 0.2(12)
C7 C4 N1 Ir1 178.9(6)
C9 C6 N1 C4 0.8(10)
C5 C6 N1 C4 -178.8(6)
C9 C6 N1 Ir1 -178.0(5)
C5 C6 N1 Ir1 2.4(7)
C3 Ir1 N1 C4 176.7(7)
C2 Ir1 N1 C4 -89.6(7)
C1 Ir1 N1 C4 154.6(17)
N2 Ir1 N1 C4 86.9(6)
N3 Ir1 N1 C4 -10.8(7)
C3 Ir1 N1 C6 -4.6(5)
C2 Ir1 N1 C6 89.1(5)
C1 Ir1 N1 C6 -27(2)
N2 Ir1 N1 C6 -94.4(5)
N3 Ir1 N1 C6 167.9(5)
C72 C24 N2 C14 -3.0(11)
C31 C24 N2 C14 177.1(6)
C72 C24 N2 Ir1 -179.7(6)
C31 C24 N2 Ir1 0.4(8)
C50 C14 N2 C24 2.0(11)
C50 C14 N2 Ir1 178.3(6)
C3 Ir1 N2 C24 92.1(5)
C2 Ir1 N2 C24 -30.2(18)
C1 Ir1 N2 C24 -1.0(5)
N3 Ir1 N2 C24 -89.1(5)
N1 Ir1 N2 C24 171.1(5)
C3 Ir1 N2 C14 -84.3(6)
C2 Ir1 N2 C14 153.4(14)
C1 Ir1 N2 C14 -177.4(6)
N3 Ir1 N2 C14 94.4(6)
N1 Ir1 N2 C14 -5.4(6)
C71 C57 N3 C23 0.1(12)
C71 C57 N3 Ir1 173.2(7)
C40 C23 N3 C57 -0.4(11)
C36 C23 N3 C57 -176.1(7)
C40 C23 N3 Ir1 -174.2(6)
C36 C23 N3 Ir1 10.0(8)
C3 Ir1 N3 C57 157.0(19)
C2 Ir1 N3 C57 175.0(7)
C1 Ir1 N3 C57 -92.5(7)
N2 Ir1 N3 C57 -13.6(7)
N1 Ir1 N3 C57 85.4(7)
C3 Ir1 N3 C23 -30(2)
C2 Ir1 N3 C23 -11.7(5)
C1 Ir1 N3 C23 80.7(5)
N2 Ir1 N3 C23 159.7(5)
N1 Ir1 N3 C23 -101.4(5)
O3 C58 N4 N9 -0.3(11)
C38 C58 N4 N9 177.8(9)
O2 C32 N5 N6 0.7(10)
C41 C32 N5 N6 179.6(9)
O2 C37 N6 N5 -0.7(9)
C25 C37 N6 N5 -174.3(8)
C32 N5 N6 C37 0.0(9)
O1 C18 N7 N8 0.7(10)
C39 C18 N7 N8 -178.4(8)
O1 C26 N8 N7 -0.6(10)
C34 C26 N8 N7 179.6(8)
C18 N7 N8 C26 -0.1(10)
O3 C19 N9 N4 1.1(10)
C12 C19 N9 N4 -175.4(8)
C58 N4 N9 C19 -0.5(11)
N7 C18 O1 C26 -1.0(9)
C39 C18 O1 C26 178.2(7)
N8 C26 O1 C18 1.0(9)
C34 C26 O1 C18 -179.1(7)
N6 C37 O2 C32 1.1(9)
C25 C37 O2 C32 175.6(7)
N5 C32 O2 C37 -1.0(9)
C41 C32 O2 C37 179.9(7)
N9 C19 O3 C58 -1.3(9)
C12 C19 O3 C58 175.8(7)
N4 C58 O3 C19 1.0(9)
C38 C58 O3 C19 -177.4(8)
